data_7159551
loop_
_publ_author_name
'Budnikov, Alexander S.'
'Krylov, Igor B.'
'Lastovko, Andrey V.'
'Dolotov, Roman A.'
'Shevchenko, Mikhail I.'
'Terent'ev, Alexander O.'

_publ_section_title
;
 The diacetyliminoxyl radical in oxidative functionalization of alkenes.
;
_journal_issue 38
_journal_name_full 'Organic &amp; biomolecular chemistry'
_journal_page_first 7758
_journal_page_last 7766
_journal_paper_doi 10.1039/d3ob00925d
_journal_volume 21
_journal_year 2023
_chemical_formula_moiety 'C38 H34 N2 O6, 2(C3 H6 O)'
_chemical_formula_sum 'C44 H46 N2 O8'
_chemical_formula_weight 730.83
_space_group_crystal_system triclinic
_space_group_IT_number 2
_space_group_name_Hall '-P 1'
_space_group_name_H-M_alt 'P -1'
_atom_sites_solution_hydrogens geom
_atom_sites_solution_primary direct
_atom_sites_solution_secondary difmap
_audit_creation_method SHELXL-2018/3
_audit_update_record
;
2023-04-04 deposited with the CCDC.	2023-09-01 downloaded from the CCDC.
;
_cell_angle_alpha 62.1699(10)
_cell_angle_beta 79.6611(10)
_cell_angle_gamma 79.0306(10)
_cell_formula_units_Z 1
_cell_length_a 8.9695(4)
_cell_length_b 10.9993(5)
_cell_length_c 11.5562(5)
_cell_measurement_reflns_used 7989
_cell_measurement_temperature 100(2)
_cell_measurement_theta_max 33.09
_cell_measurement_theta_min 2.81
_cell_volume 984.41(8)
_computing_cell_refinement 'SAINT (Bruker, 2018)'
_computing_data_collection '<i>APEX3</i> (Bruker, 2018)'
_computing_data_reduction 'SAINT (Bruker, 2018)'
_computing_molecular_graphics 'SHELXTL (Bruker, 2018)'
_computing_publication_material 'SHELXTL (Bruker, 2018)'
_computing_structure_refinement
;
SHELXL-2018 (Sheldrick, Acta Cryst., 2015, C71, 3-8)
;
_computing_structure_solution
;
SHELXS-2013 (Sheldrick, Acta Cryst., 2015, A71, 3-8)
;
_diffrn_ambient_temperature 100(2)
_diffrn_detector_area_resol_mean 7.31
_diffrn_measured_fraction_theta_full 0.999
_diffrn_measured_fraction_theta_max 0.999
_diffrn_measurement_device_type 'Bruker AXS D8 QUEST, Photon III detector'
_diffrn_measurement_method '\f and \w shutterless scans'
_diffrn_radiation_monochromator graphite
_diffrn_radiation_type MoK\a
_diffrn_radiation_wavelength 0.71073
_diffrn_reflns_av_R_equivalents 0.0450
_diffrn_reflns_av_unetI/netI 0.0384
_diffrn_reflns_Laue_measured_fraction_full 0.999
_diffrn_reflns_Laue_measured_fraction_max 0.999
_diffrn_reflns_limit_h_max 12
_diffrn_reflns_limit_h_min -12
_diffrn_reflns_limit_k_max 15
_diffrn_reflns_limit_k_min -15
_diffrn_reflns_limit_l_max 16
_diffrn_reflns_limit_l_min -16
_diffrn_reflns_number 24408
_diffrn_reflns_point_group_measured_fraction_full 0.999
_diffrn_reflns_point_group_measured_fraction_max 0.999
_diffrn_reflns_theta_full 25.242
_diffrn_reflns_theta_max 29.996
_diffrn_reflns_theta_min 2.813
_diffrn_source 'fine-focus sealed X-Ray tube'
_exptl_absorpt_coefficient_mu 0.085
_exptl_absorpt_correction_T_max 0.8751
_exptl_absorpt_correction_T_min 0.8335
_exptl_absorpt_correction_type multi-scan
_exptl_absorpt_process_details
;
 SADABS 2016/2: Krause, L., Herbst-Irmer, R., Sheldrick G.M. & Stalke D.,
 J. Appl. Cryst. 48 (2015) 3-10
;
_exptl_crystal_colour colourless
_exptl_crystal_density_diffrn 1.233
_exptl_crystal_density_method 'not measured'
_exptl_crystal_description block
_exptl_crystal_F_000 388
_exptl_crystal_size_max 0.48
_exptl_crystal_size_mid 0.42
_exptl_crystal_size_min 0.38
_refine_diff_density_max 0.317
_refine_diff_density_min -0.277
_refine_diff_density_rms 0.057
_refine_ls_extinction_method none
_refine_ls_goodness_of_fit_ref 1.052
_refine_ls_hydrogen_treatment constr
_refine_ls_matrix_type full
_refine_ls_number_parameters 260
_refine_ls_number_reflns 5739
_refine_ls_number_restraints 7
_refine_ls_restrained_S_all 1.052
_refine_ls_R_factor_all 0.0653
_refine_ls_R_factor_gt 0.0474
_refine_ls_shift/su_max 0.000
_refine_ls_shift/su_mean 0.000
_refine_ls_structure_factor_coef Fsqd
_refine_ls_weighting_details 'w=1/[\s^2^(Fo^2^)+(0.0459P)^2^+0.3917P] where P=(Fo^2^+2Fc^2^)/3'
_refine_ls_weighting_scheme calc
_refine_ls_wR_factor_gt 0.1074
_refine_ls_wR_factor_ref 0.1208
_reflns_Friedel_coverage 0.000
_reflns_number_gt 4550
_reflns_number_total 5739
_reflns_threshold_expression 'I > 2\s(I)'
_cod_data_source_file d3ob00925d3.cif
_cod_data_source_block LA88
_cod_depositor_comments 'Adding full bibliography for 7159551--7159553.cif.'
_cod_database_code 7159551
_shelx_shelxl_version_number 2018/3
_shelx_space_group_comment
;
The symmetry employed for this shelxl refinement is uniquely defined
by the following loop, which should always be used as a source of
symmetry information in preference to the above space-group names.
They are only intended as comments.
;
_shelx_estimated_absorpt_t_min 0.960
_shelx_estimated_absorpt_t_max 0.969

loop_
_space_group_symop_operation_xyz
'x, y, z'
'-x, -y, -z'

loop_
_atom_site_label
_atom_site_type_symbol
_atom_site_fract_x
_atom_site_fract_y
_atom_site_fract_z
_atom_site_U_iso_or_equiv
_atom_site_adp_type
_atom_site_occupancy
_atom_site_site_symmetry_order
_atom_site_calc_flag
_atom_site_refinement_flags_posn
_atom_site_refinement_flags_adp
_atom_site_refinement_flags_occupancy
_atom_site_disorder_assembly
_atom_site_disorder_group
C1 C 0.45142(12) 0.46405(11) 0.49648(11) 0.0136(2) Uani 1 1 d . . . . .
H1 H 0.351727 0.467248 0.540665 0.016 Uiso 1 1 calc R U . . .
C2 C 0.48744(12) 0.37686(11) 0.42309(10) 0.0127(2) Uani 1 1 d . . . . .
C3 C 0.41909(12) 0.24057(11) 0.50097(11) 0.0144(2) Uani 1 1 d . . . . .
C4 C 0.41376(13) 0.17154(12) 0.63750(12) 0.0185(2) Uani 1 1 d . . . . .
H4 H 0.451264 0.210320 0.683182 0.022 Uiso 1 1 calc R U . . .
C5 C 0.35373(15) 0.04592(13) 0.70738(13) 0.0243(3) Uani 1 1 d . . . . .
H5 H 0.350954 -0.000990 0.800546 0.029 Uiso 1 1 calc R U . . .
C6 C 0.29785(14) -0.01112(13) 0.64143(14) 0.0255(3) Uani 1 1 d . . . . .
H6 H 0.256406 -0.096653 0.689226 0.031 Uiso 1 1 calc R U . . .
C7 C 0.30288(14) 0.05712(13) 0.50620(14) 0.0239(3) Uani 1 1 d . . . . .
H7 H 0.264664 0.018325 0.460883 0.029 Uiso 1 1 calc R U . . .
C8 C 0.36338(13) 0.18213(12) 0.43568(13) 0.0185(2) Uani 1 1 d . . . . .
H8 H 0.366825 0.228046 0.342463 0.022 Uiso 1 1 calc R U . . .
C9 C 0.65811(12) 0.35125(11) 0.38296(11) 0.0134(2) Uani 1 1 d . . . . .
C10 C 0.75453(13) 0.26391(12) 0.47975(12) 0.0165(2) Uani 1 1 d . . . . .
H10 H 0.713813 0.222738 0.569495 0.020 Uiso 1 1 calc R U . . .
C11 C 0.90974(13) 0.23667(13) 0.44590(12) 0.0190(2) Uani 1 1 d . . . . .
H11 H 0.974339 0.177242 0.512569 0.023 Uiso 1 1 calc R U . . .
C12 C 0.97042(13) 0.29583(13) 0.31542(13) 0.0206(2) Uani 1 1 d . . . . .
H12 H 1.076074 0.275968 0.292185 0.025 Uiso 1 1 calc R U . . .
C13 C 0.87603(14) 0.38407(14) 0.21918(13) 0.0220(3) Uani 1 1 d . . . . .
H13 H 0.917314 0.425267 0.129591 0.026 Uiso 1 1 calc R U . . .
C14 C 0.72062(13) 0.41302(13) 0.25270(12) 0.0177(2) Uani 1 1 d . . . . .
H14 H 0.657207 0.475335 0.186045 0.021 Uiso 1 1 calc R U . . .
O1 O 0.42063(9) 0.45417(8) 0.29820(8) 0.01473(17) Uani 1 1 d . . . . .
N1 N 0.26932(10) 0.50806(10) 0.31813(10) 0.01539(19) Uani 1 1 d . . . . .
C15 C 0.20788(13) 0.56273(12) 0.21033(11) 0.0159(2) Uani 1 1 d . . . . .
C16 C 0.28675(13) 0.55727(13) 0.08510(11) 0.0187(2) Uani 1 1 d . . . . .
O2 O 0.28026(12) 0.45698(10) 0.06984(9) 0.0267(2) Uani 1 1 d . . . . .
C17 C 0.36649(16) 0.67823(15) -0.01056(13) 0.0281(3) Uani 1 1 d . . . . .
H17A H 0.446310 0.688326 0.031092 0.042 Uiso 1 1 calc R U . . .
H17B H 0.292911 0.762309 -0.038431 0.042 Uiso 1 1 calc R U . . .
H17C H 0.412822 0.663826 -0.087405 0.042 Uiso 1 1 calc R U . . .
C18 C 0.05047(13) 0.63783(13) 0.20645(12) 0.0206(2) Uani 1 1 d . . . . .
O3 O -0.00022(11) 0.69977(11) 0.10031(10) 0.0331(2) Uani 1 1 d . . . . .
C19 C -0.03597(14) 0.63268(15) 0.33081(14) 0.0262(3) Uani 1 1 d . . . . .
H19A H 0.028693 0.653988 0.377262 0.039 Uiso 1 1 calc R U . . .
H19B H -0.066191 0.539804 0.386571 0.039 Uiso 1 1 calc R U . . .
H19C H -0.127380 0.700859 0.310573 0.039 Uiso 1 1 calc R U . . .
C21 C 0.23208(18) -0.00018(17) 0.12091(16) 0.0349(3) Uani 1 1 d D . . . .
O4A O 0.2965(2) -0.1168(2) 0.1387(3) 0.0532(6) Uani 0.794(5) 1 d D . P A 1
C20A C 0.0737(3) 0.0184(6) 0.1814(4) 0.0395(9) Uani 0.794(5) 1 d D . P A 1
H20A H 0.076044 0.042786 0.252466 0.059 Uiso 0.794(5) 1 calc R U P A 1
H20B H 0.028333 -0.068047 0.217174 0.059 Uiso 0.794(5) 1 calc R U P A 1
H20C H 0.012363 0.092714 0.114462 0.059 Uiso 0.794(5) 1 calc R U P A 1
C22A C 0.3135(8) 0.1250(5) 0.0540(8) 0.0458(11) Uani 0.794(5) 1 d D . P A 1
H22A H 0.259285 0.196001 -0.020109 0.069 Uiso 0.794(5) 1 calc R U P A 1
H22B H 0.417749 0.100516 0.021657 0.069 Uiso 0.794(5) 1 calc R U P A 1
H22C H 0.316971 0.161092 0.116560 0.069 Uiso 0.794(5) 1 calc R U P A 1
O4B O 0.2643(10) -0.0795(9) 0.0728(11) 0.0532(6) Uani 0.206(5) 1 d D . P A 2
C20B C 0.0631(9) 0.015(3) 0.1550(19) 0.0395(9) Uani 0.206(5) 1 d D . P A 2
H20D H 0.031085 0.101123 0.163880 0.059 Uiso 0.206(5) 1 calc R U P A 2
H20E H 0.035359 -0.063816 0.238367 0.059 Uiso 0.206(5) 1 calc R U P A 2
H20F H 0.011908 0.018744 0.085231 0.059 Uiso 0.206(5) 1 calc R U P A 2
C22B C 0.327(4) 0.115(2) 0.074(4) 0.0458(11) Uani 0.206(5) 1 d D . P A 2
H22D H 0.262011 0.204020 0.036430 0.069 Uiso 0.206(5) 1 calc R U P A 2
H22E H 0.407837 0.109163 0.007463 0.069 Uiso 0.206(5) 1 calc R U P A 2
H22F H 0.372056 0.107697 0.148824 0.069 Uiso 0.206(5) 1 calc R U P A 2

loop_
_atom_site_aniso_label
_atom_site_aniso_U_11
_atom_site_aniso_U_22
_atom_site_aniso_U_33
_atom_site_aniso_U_23
_atom_site_aniso_U_13
_atom_site_aniso_U_12
C1 0.0131(4) 0.0137(5) 0.0131(5) -0.0060(4) -0.0005(4) -0.0004(4)
C2 0.0124(4) 0.0132(5) 0.0123(5) -0.0054(4) -0.0027(4) -0.0007(4)
C3 0.0106(4) 0.0133(5) 0.0187(5) -0.0073(4) -0.0011(4) 0.0000(4)
C4 0.0179(5) 0.0163(5) 0.0193(6) -0.0070(5) -0.0007(4) -0.0012(4)
C5 0.0220(6) 0.0175(6) 0.0243(6) -0.0039(5) 0.0027(5) -0.0016(5)
C6 0.0168(5) 0.0148(5) 0.0388(8) -0.0080(5) 0.0017(5) -0.0033(4)
C7 0.0165(5) 0.0192(6) 0.0395(8) -0.0153(6) -0.0055(5) -0.0019(4)
C8 0.0144(5) 0.0175(5) 0.0251(6) -0.0108(5) -0.0038(4) -0.0006(4)
C9 0.0123(5) 0.0141(5) 0.0166(5) -0.0094(4) -0.0012(4) -0.0014(4)
C10 0.0154(5) 0.0158(5) 0.0173(5) -0.0069(4) -0.0019(4) -0.0005(4)
C11 0.0149(5) 0.0189(5) 0.0243(6) -0.0106(5) -0.0052(4) 0.0010(4)
C12 0.0126(5) 0.0260(6) 0.0283(6) -0.0173(5) 0.0007(4) -0.0026(4)
C13 0.0170(5) 0.0309(7) 0.0199(6) -0.0134(5) 0.0026(4) -0.0057(5)
C14 0.0147(5) 0.0223(6) 0.0166(5) -0.0090(5) -0.0014(4) -0.0026(4)
O1 0.0118(3) 0.0179(4) 0.0136(4) -0.0069(3) -0.0028(3) 0.0012(3)
N1 0.0114(4) 0.0154(4) 0.0183(5) -0.0074(4) -0.0018(3) 0.0006(3)
C15 0.0147(5) 0.0145(5) 0.0166(5) -0.0052(4) -0.0031(4) -0.0013(4)
C16 0.0169(5) 0.0210(6) 0.0160(5) -0.0062(5) -0.0047(4) -0.0006(4)
O2 0.0348(5) 0.0274(5) 0.0212(5) -0.0128(4) -0.0033(4) -0.0055(4)
C17 0.0307(7) 0.0287(7) 0.0215(6) -0.0085(5) 0.0041(5) -0.0102(6)
C18 0.0157(5) 0.0188(6) 0.0218(6) -0.0045(5) -0.0044(4) -0.0002(4)
O3 0.0225(5) 0.0377(6) 0.0245(5) -0.0020(4) -0.0095(4) 0.0032(4)
C19 0.0179(5) 0.0272(7) 0.0280(7) -0.0104(6) -0.0008(5) 0.0028(5)
C21 0.0350(8) 0.0340(8) 0.0394(8) -0.0205(7) -0.0041(6) -0.0011(6)
O4A 0.0507(10) 0.0325(10) 0.0739(18) -0.0276(11) 0.0017(10) 0.0032(8)
C20A 0.0424(10) 0.0292(9) 0.032(2) -0.0047(15) 0.0045(9) -0.0023(8)
C22A 0.0263(17) 0.0363(13) 0.071(3) -0.0183(14) -0.0150(15) -0.0006(13)
O4B 0.0507(10) 0.0325(10) 0.0739(18) -0.0276(11) 0.0017(10) 0.0032(8)
C20B 0.0424(10) 0.0292(9) 0.032(2) -0.0047(15) 0.0045(9) -0.0023(8)
C22B 0.0263(17) 0.0363(13) 0.071(3) -0.0183(14) -0.0150(15) -0.0006(13)

loop_
_atom_type_symbol
_atom_type_description
_atom_type_scat_dispersion_real
_atom_type_scat_dispersion_imag
_atom_type_scat_source
C C 0.0033 0.0016 'International Tables Vol C Tables 4.2.6.8 and 6.1.1.4'
H H 0.0000 0.0000 'International Tables Vol C Tables 4.2.6.8 and 6.1.1.4'
N N 0.0061 0.0033 'International Tables Vol C Tables 4.2.6.8 and 6.1.1.4'
O O 0.0106 0.0060 'International Tables Vol C Tables 4.2.6.8 and 6.1.1.4'

loop_
_geom_angle_atom_site_label_1
_geom_angle_atom_site_label_2
_geom_angle_atom_site_label_3
_geom_angle
_geom_angle_site_symmetry_1
_geom_angle_site_symmetry_3
_geom_angle_publ_flag
C1 C1 C2 124.65(13) 2_666 . ?
C1 C1 H1 117.7 2_666 . ?
C2 C1 H1 117.7 . . ?
O1 C2 C1 108.29(8) . . ?
O1 C2 C3 108.45(8) . . ?
C1 C2 C3 111.16(9) . . ?
O1 C2 C9 104.21(8) . . ?
C1 C2 C9 113.45(9) . . ?
C3 C2 C9 110.92(9) . . ?
C4 C3 C8 119.04(11) . . ?
C4 C3 C2 120.76(10) . . ?
C8 C3 C2 120.19(10) . . ?
C3 C4 C5 120.27(12) . . ?
C3 C4 H4 119.9 . . ?
C5 C4 H4 119.9 . . ?
C6 C5 C4 120.24(12) . . ?
C6 C5 H5 119.9 . . ?
C4 C5 H5 119.9 . . ?
C7 C6 C5 119.60(12) . . ?
C7 C6 H6 120.2 . . ?
C5 C6 H6 120.2 . . ?
C6 C7 C8 120.51(12) . . ?
C6 C7 H7 119.7 . . ?
C8 C7 H7 119.7 . . ?
C7 C8 C3 120.34(12) . . ?
C7 C8 H8 119.8 . . ?
C3 C8 H8 119.8 . . ?
C14 C9 C10 118.77(10) . . ?
C14 C9 C2 121.92(10) . . ?
C10 C9 C2 119.31(10) . . ?
C11 C10 C9 120.57(11) . . ?
C11 C10 H10 119.7 . . ?
C9 C10 H10 119.7 . . ?
C12 C11 C10 120.27(11) . . ?
C12 C11 H11 119.9 . . ?
C10 C11 H11 119.9 . . ?
C13 C12 C11 119.49(11) . . ?
C13 C12 H12 120.3 . . ?
C11 C12 H12 120.3 . . ?
C12 C13 C14 120.49(11) . . ?
C12 C13 H13 119.8 . . ?
C14 C13 H13 119.8 . . ?
C9 C14 C13 120.37(11) . . ?
C9 C14 H14 119.8 . . ?
C13 C14 H14 119.8 . . ?
N1 O1 C2 110.53(8) . . ?
C15 N1 O1 109.61(9) . . ?
N1 C15 C18 118.48(11) . . ?
N1 C15 C16 123.76(10) . . ?
C18 C15 C16 117.76(10) . . ?
O2 C16 C17 125.00(12) . . ?
O2 C16 C15 118.55(11) . . ?
C17 C16 C15 116.44(11) . . ?
C16 C17 H17A 109.5 . . ?
C16 C17 H17B 109.5 . . ?
H17A C17 H17B 109.5 . . ?
C16 C17 H17C 109.5 . . ?
H17A C17 H17C 109.5 . . ?
H17B C17 H17C 109.5 . . ?
O3 C18 C19 123.66(12) . . ?
O3 C18 C15 117.35(12) . . ?
C19 C18 C15 118.99(11) . . ?
C18 C19 H19A 109.5 . . ?
C18 C19 H19B 109.5 . . ?
H19A C19 H19B 109.5 . . ?
C18 C19 H19C 109.5 . . ?
H19A C19 H19C 109.5 . . ?
H19B C19 H19C 109.5 . . ?
O4A C21 C22A 122.4(4) . . ?
O4A C21 C20A 121.0(3) . . ?
C22A C21 C20A 116.1(5) . . ?
O4B C21 C22B 118.4(19) . . ?
O4B C21 C20B 108.7(10) . . ?
C22B C21 C20B 123.3(19) . . ?
C21 C20A H20A 109.5 . . ?
C21 C20A H20B 109.5 . . ?
H20A C20A H20B 109.5 . . ?
C21 C20A H20C 109.5 . . ?
H20A C20A H20C 109.5 . . ?
H20B C20A H20C 109.5 . . ?
C21 C22A H22A 109.5 . . ?
C21 C22A H22B 109.5 . . ?
H22A C22A H22B 109.5 . . ?
C21 C22A H22C 109.5 . . ?
H22A C22A H22C 109.5 . . ?
H22B C22A H22C 109.5 . . ?
C21 C20B H20D 109.5 . . ?
C21 C20B H20E 109.5 . . ?
H20D C20B H20E 109.5 . . ?
C21 C20B H20F 109.5 . . ?
H20D C20B H20F 109.5 . . ?
H20E C20B H20F 109.5 . . ?
C21 C22B H22D 109.5 . . ?
C21 C22B H22E 109.5 . . ?
H22D C22B H22E 109.5 . . ?
C21 C22B H22F 109.5 . . ?
H22D C22B H22F 109.5 . . ?
H22E C22B H22F 109.5 . . ?

loop_
_geom_bond_atom_site_label_1
_geom_bond_atom_site_label_2
_geom_bond_distance
_geom_bond_site_symmetry_2
_geom_bond_publ_flag
C1 C1 1.319(2) 2_666 ?
C1 C2 1.5121(15) . ?
C1 H1 0.9500 . ?
C2 O1 1.4614(13) . ?
C2 C3 1.5249(15) . ?
C2 C9 1.5301(15) . ?
C3 C4 1.3915(16) . ?
C3 C8 1.3937(16) . ?
C4 C5 1.3915(17) . ?
C4 H4 0.9500 . ?
C5 C6 1.389(2) . ?
C5 H5 0.9500 . ?
C6 C7 1.378(2) . ?
C6 H6 0.9500 . ?
C7 C8 1.3886(17) . ?
C7 H7 0.9500 . ?
C8 H8 0.9500 . ?
C9 C14 1.3889(16) . ?
C9 C10 1.3963(15) . ?
C10 C11 1.3915(15) . ?
C10 H10 0.9500 . ?
C11 C12 1.3846(18) . ?
C11 H11 0.9500 . ?
C12 C13 1.3832(18) . ?
C12 H12 0.9500 . ?
C13 C14 1.3954(16) . ?
C13 H13 0.9500 . ?
C14 H14 0.9500 . ?
O1 N1 1.3984(11) . ?
N1 C15 1.2798(15) . ?
C15 C18 1.4907(16) . ?
C15 C16 1.5152(17) . ?
C16 O2 1.2089(16) . ?
C16 C17 1.4862(18) . ?
C17 H17A 0.9800 . ?
C17 H17B 0.9800 . ?
C17 H17C 0.9800 . ?
C18 O3 1.2154(15) . ?
C18 C19 1.4868(18) . ?
C19 H19A 0.9800 . ?
C19 H19B 0.9800 . ?
C19 H19C 0.9800 . ?
C21 O4B 1.205(6) . ?
C21 O4A 1.239(2) . ?
C21 C22A 1.488(3) . ?
C21 C20A 1.489(3) . ?
C21 C22B 1.491(8) . ?
C21 C20B 1.494(8) . ?
C20A H20A 0.9800 . ?
C20A H20B 0.9800 . ?
C20A H20C 0.9800 . ?
C22A H22A 0.9800 . ?
C22A H22B 0.9800 . ?
C22A H22C 0.9800 . ?
C20B H20D 0.9800 . ?
C20B H20E 0.9800 . ?
C20B H20F 0.9800 . ?
C22B H22D 0.9800 . ?
C22B H22E 0.9800 . ?
C22B H22F 0.9800 . ?

loop_
_geom_torsion_atom_site_label_1
_geom_torsion_atom_site_label_2
_geom_torsion_atom_site_label_3
_geom_torsion_atom_site_label_4
_geom_torsion
_geom_torsion_site_symmetry_1
_geom_torsion_site_symmetry_2
_geom_torsion_site_symmetry_3
_geom_torsion_site_symmetry_4
_geom_torsion_publ_flag
C1 C1 C2 O1 -101.78(15) 2_666 . . . ?
C1 C1 C2 C3 139.19(14) 2_666 . . . ?
C1 C1 C2 C9 13.38(19) 2_666 . . . ?
O1 C2 C3 C4 -155.26(10) . . . . ?
C1 C2 C3 C4 -36.32(13) . . . . ?
C9 C2 C3 C4 90.89(12) . . . . ?
O1 C2 C3 C8 25.89(13) . . . . ?
C1 C2 C3 C8 144.83(10) . . . . ?
C9 C2 C3 C8 -87.96(12) . . . . ?
C8 C3 C4 C5 0.07(17) . . . . ?
C2 C3 C4 C5 -178.80(10) . . . . ?
C3 C4 C5 C6 -0.37(18) . . . . ?
C4 C5 C6 C7 0.32(18) . . . . ?
C5 C6 C7 C8 0.04(18) . . . . ?
C6 C7 C8 C3 -0.35(18) . . . . ?
C4 C3 C8 C7 0.29(16) . . . . ?
C2 C3 C8 C7 179.16(10) . . . . ?
O1 C2 C9 C14 8.42(14) . . . . ?
C1 C2 C9 C14 -109.14(12) . . . . ?
C3 C2 C9 C14 124.92(11) . . . . ?
O1 C2 C9 C10 -171.92(10) . . . . ?
C1 C2 C9 C10 70.51(13) . . . . ?
C3 C2 C9 C10 -55.42(13) . . . . ?
C14 C9 C10 C11 -1.54(17) . . . . ?
C2 C9 C10 C11 178.79(10) . . . . ?
C9 C10 C11 C12 -0.13(18) . . . . ?
C10 C11 C12 C13 1.08(19) . . . . ?
C11 C12 C13 C14 -0.34(19) . . . . ?
C10 C9 C14 C13 2.28(17) . . . . ?
C2 C9 C14 C13 -178.07(11) . . . . ?
C12 C13 C14 C9 -1.36(19) . . . . ?
C1 C2 O1 N1 -47.57(11) . . . . ?
C3 C2 O1 N1 73.16(10) . . . . ?
C9 C2 O1 N1 -168.63(8) . . . . ?
C2 O1 N1 C15 -173.26(9) . . . . ?
O1 N1 C15 C18 -174.59(9) . . . . ?
O1 N1 C15 C16 4.61(15) . . . . ?
N1 C15 C16 O2 85.38(15) . . . . ?
C18 C15 C16 O2 -95.43(14) . . . . ?
N1 C15 C16 C17 -94.86(15) . . . . ?
C18 C15 C16 C17 84.33(14) . . . . ?
N1 C15 C18 O3 173.35(12) . . . . ?
C16 C15 C18 O3 -5.89(17) . . . . ?
N1 C15 C18 C19 -7.02(17) . . . . ?
C16 C15 C18 C19 173.74(11) . . . . ?
